data_7119282
loop_
_publ_author_name
'Kazeminejad, Neda'
'Munzel, Denise'
'Gamer, Michael T.'
'Roesky, Peter W.'

_publ_section_title
;
 Bis(amidinate) ligands in early lanthanide chemistry - synthesis,
 structures, and hydroamination catalysis.
;
_journal_issue 6
_journal_name_full 'Chemical communications (Cambridge, England)'
_journal_page_first 1060
_journal_page_last 1063
_journal_paper_doi 10.1039/c6cc08958e
_journal_volume 53
_journal_year 2017
_chemical_formula_moiety 'C28 H38 N4'
_chemical_formula_sum 'C28 H38 N4'
_chemical_formula_weight 430.62
_space_group_crystal_system monoclinic
_space_group_IT_number 14
_space_group_name_Hall '-P 2yn'
_space_group_name_H-M_alt 'P 1 21/n 1'
_symmetry_space_group_name_Hall '-P 2yn'
_symmetry_space_group_name_H-M 'P 1 21/n 1'
_atom_sites_solution_hydrogens mixed
_atom_sites_solution_primary direct
_audit_creation_date 2016-07-20
_audit_creation_method
;
Olex2 1.2
(compiled 2016.02.19 svn.r3266 for OlexSys, GUI svn.r5155)
;
_audit_update_record
;
2016-11-09 deposited with the CCDC.
2016-12-19 downloaded from the CCDC.
;
_cell_angle_alpha 90
_cell_angle_beta 114.373(11)
_cell_angle_gamma 90
_cell_formula_units_Z 4
_cell_length_a 17.381(3)
_cell_length_b 8.9219(8)
_cell_length_c 18.170(3)
_cell_measurement_reflns_used 11162
_cell_measurement_temperature 150
_cell_measurement_theta_max 29.40
_cell_measurement_theta_min 2.12
_cell_volume 2566.5(7)
_computing_cell_refinement 'STOE X-AREA, PLATON (A.L.Spek, 2009)'
_computing_data_collection 'STOE X-AREA'
_computing_data_reduction 'STOE X-RED & LANA, PLATON (A.L.Spek, 2009)'
_computing_molecular_graphics 'Olex2 (Dolomanov et al., 2009)'
_computing_publication_material 'Olex2 (Dolomanov et al., 2009)'
_computing_structure_refinement 'ShelXL (Sheldrick, 2015)'
_computing_structure_solution 'SIR2004 (Burla et al., 2007)'
_diffrn_ambient_temperature 150.0
_diffrn_detector 'image plate (34cm diameter)'
_diffrn_detector_area_resol_mean 6.67
_diffrn_detector_type 'STOE image plate'
_diffrn_measured_fraction_theta_full 0.996
_diffrn_measured_fraction_theta_max 0.978
_diffrn_measurement_device 'two-circle goniometer'
_diffrn_measurement_device_type 'STOE IPDS2'
_diffrn_measurement_method '\w scans'
_diffrn_radiation_collimation '0.5mm monocapillary'
_diffrn_radiation_monochromator 'plane graphite'
_diffrn_radiation_type MoK\a
_diffrn_radiation_wavelength 0.71073
_diffrn_reflns_av_R_equivalents 0.0779
_diffrn_reflns_av_unetI/netI 0.0771
_diffrn_reflns_Laue_measured_fraction_full 0.996
_diffrn_reflns_Laue_measured_fraction_max 0.978
_diffrn_reflns_limit_h_max 21
_diffrn_reflns_limit_h_min -21
_diffrn_reflns_limit_k_max 11
_diffrn_reflns_limit_k_min -9
_diffrn_reflns_limit_l_max 22
_diffrn_reflns_limit_l_min -21
_diffrn_reflns_number 16536
_diffrn_reflns_point_group_measured_fraction_full 0.996
_diffrn_reflns_point_group_measured_fraction_max 0.978
_diffrn_reflns_theta_full 25.242
_diffrn_reflns_theta_max 26.218
_diffrn_reflns_theta_min 2.115
_diffrn_source 'sealed tube, 12x0.4mm long-fine focus'
_exptl_absorpt_coefficient_mu 0.066
_exptl_absorpt_correction_T_max 0.9911
_exptl_absorpt_correction_T_min 0.9716
_exptl_absorpt_correction_type integration
_exptl_absorpt_process_details 'STOE X-RED & X-SHAPE'
_exptl_crystal_colour colourless
_exptl_crystal_colour_primary colourless
_exptl_crystal_density_diffrn 1.114
_exptl_crystal_description prism
_exptl_crystal_F_000 936
_exptl_crystal_size_max 0.368
_exptl_crystal_size_mid 0.307
_exptl_crystal_size_min 0.207
_refine_diff_density_max 0.268
_refine_diff_density_min -0.349
_refine_diff_density_rms 0.068
_refine_ls_extinction_method none
_refine_ls_goodness_of_fit_ref 0.906
_refine_ls_hydrogen_treatment mixed
_refine_ls_matrix_type full
_refine_ls_number_parameters 305
_refine_ls_number_reflns 5042
_refine_ls_number_restraints 0
_refine_ls_restrained_S_all 0.906
_refine_ls_R_factor_all 0.0898
_refine_ls_R_factor_gt 0.0566
_refine_ls_shift/su_max 0.000
_refine_ls_shift/su_mean 0.000
_refine_ls_structure_factor_coef Fsqd
_refine_ls_weighting_details 'w=1/[\s^2^(Fo^2^)+(0.0915P)^2^] where P=(Fo^2^+2Fc^2^)/3'
_refine_ls_weighting_scheme calc
_refine_ls_wR_factor_gt 0.1343
_refine_ls_wR_factor_ref 0.1476
_reflns_Friedel_coverage 0.000
_reflns_number_gt 3164
_reflns_number_total 5042
_reflns_threshold_expression 'I > 2\s(I)'
_cod_data_source_file c6cc08958e2.cif
_cod_data_source_block iPrLPhenH2
_cod_depositor_comments 'Adding full bibliography for 7119278--7119283.cif.'
_cod_original_cell_volume 2566.5(6)
_cod_database_code 7119282
_shelx_space_group_comment
;
The symmetry employed for this shelxl refinement is uniquely defined
by the following loop, which should always be used as a source of
symmetry information in preference to the above space-group names.
They are only intended as comments.
;
_olex2_refinement_description
;
1. Fixed Uiso
 At 1.2 times of:
  All C(H) groups
 At 1.5 times of:
  All C(H,H,H) groups
2.a Ternary CH refined with riding coordinates:
 C17(H17), C20(H20), C23(H23), C26(H26)
2.b Aromatic/amide H refined with riding coordinates:
 C14(H14), C13(H13), C12(H12), C9(H9), C8(H8), C5(H5), C4(H4a), C3(H3)
2.c Idealised Me refined as rotating group:
 C19(H19a,H19b,H19c), C18(H18a,H18b,H18c), C21(H21a,H21b,H21c), C22(H22a,H22b,
 H22c), C25(H25a,H25b,H25c), C24(H24a,H24b,H24c), C27(H27a,H27b,H27c), C28(H28a,
 H28b,H28c)
;
_shelx_shelxl_version_number 2014/7
_olex2_submission_special_instructions 'No special instructions were received'

loop_
_space_group_symop_operation_xyz
'x, y, z'
'-x+1/2, y+1/2, -z+1/2'
'-x, -y, -z'
'x-1/2, -y-1/2, z-1/2'

loop_
_atom_site_label
_atom_site_type_symbol
_atom_site_fract_x
_atom_site_fract_y
_atom_site_fract_z
_atom_site_U_iso_or_equiv
_atom_site_adp_type
_atom_site_occupancy
_atom_site_site_symmetry_order
_atom_site_calc_flag
_atom_site_refinement_flags_posn
N2 N 0.46139(10) 1.04985(19) 0.15147(9) 0.0311(4) Uani 1 1 d .
N1 N 0.41647(11) 0.8060(2) 0.12197(10) 0.0326(4) Uani 1 1 d .
H1 H 0.4221(13) 0.723(3) 0.1451(13) 0.028(6) Uiso 1 1 d .
N4 N 0.61754(10) 0.8093(2) 0.23956(10) 0.0276(4) Uani 1 1 d .
H4 H 0.6153(14) 0.893(3) 0.2162(13) 0.034(6) Uiso 1 1 d .
N3 N 0.54860(9) 0.67036(18) 0.30025(9) 0.0269(4) Uani 1 1 d .
C2 C 0.39274(11) 0.9223(2) 0.23073(11) 0.0301(4) Uani 1 1 d .
C7 C 0.43127(11) 0.9801(2) 0.31103(11) 0.0270(4) Uani 1 1 d .
C11 C 0.52207(11) 1.0109(2) 0.35560(10) 0.0248(4) Uani 1 1 d .
C15 C 0.58745(11) 0.9361(2) 0.34195(10) 0.0250(4) Uani 1 1 d .
C14 C 0.67136(12) 0.9795(2) 0.38653(11) 0.0314(4) Uani 1 1 d .
H14 H 0.7148 0.9313 0.3765 0.038 Uiso 1 1 calc R
C13 C 0.69305(12) 1.0908(2) 0.44512(12) 0.0345(5) Uani 1 1 d .
H13 H 0.7503 1.1211 0.4728 0.041 Uiso 1 1 calc R
C12 C 0.63194(13) 1.1563(2) 0.46264(11) 0.0325(5) Uani 1 1 d .
H12 H 0.6469 1.2305 0.5037 0.039 Uiso 1 1 calc R
C10 C 0.54596(12) 1.1148(2) 0.42006(11) 0.0288(4) Uani 1 1 d .
C9 C 0.48556(13) 1.1706(2) 0.44748(12) 0.0344(5) Uani 1 1 d .
H9 H 0.5012 1.2479 0.4869 0.041 Uiso 1 1 calc R
C8 C 0.40673(14) 1.1148(2) 0.41818(13) 0.0370(5) Uani 1 1 d .
H8 H 0.3701 1.1406 0.4431 0.044 Uiso 1 1 calc R
C6 C 0.37745(12) 1.0164(2) 0.34948(12) 0.0330(5) Uani 1 1 d .
C5 C 0.29295(13) 0.9648(3) 0.31685(15) 0.0425(5) Uani 1 1 d .
H5 H 0.2584 0.9833 0.3449 0.051 Uiso 1 1 calc R
C4 C 0.26071(13) 0.8886(3) 0.24538(15) 0.0460(6) Uani 1 1 d .
H4A H 0.2058 0.8458 0.2262 0.055 Uiso 1 1 calc R
C3 C 0.30899(12) 0.8745(2) 0.20100(14) 0.0380(5) Uani 1 1 d .
H3 H 0.2842 0.8307 0.1487 0.046 Uiso 1 1 calc R
C1 C 0.43006(11) 0.9323(2) 0.16945(11) 0.0279(4) Uani 1 1 d .
C16 C 0.57833(10) 0.7978(2) 0.29136(10) 0.0243(4) Uani 1 1 d .
C17 C 0.42599(13) 0.8074(2) 0.04573(11) 0.0363(5) Uani 1 1 d .
H17 H 0.4817 0.8534 0.0550 0.044 Uiso 1 1 calc R
C19 C 0.42410(15) 0.6476(3) 0.01661(13) 0.0455(6) Uani 1 1 d .
H19A H 0.4705 0.5906 0.0571 0.068 Uiso 1 1 calc GR
H19B H 0.4305 0.6479 -0.0345 0.068 Uiso 1 1 calc GR
H19C H 0.3701 0.6010 0.0084 0.068 Uiso 1 1 calc GR
C18 C 0.35573(17) 0.8991(3) -0.01766(13) 0.0533(7) Uani 1 1 d .
H18A H 0.3012 0.8510 -0.0296 0.080 Uiso 1 1 calc GR
H18B H 0.3653 0.9046 -0.0671 0.080 Uiso 1 1 calc GR
H18C H 0.3556 1.0005 0.0030 0.080 Uiso 1 1 calc GR
C20 C 0.46023(12) 1.1971(2) 0.18622(12) 0.0321(5) Uani 1 1 d .
H20 H 0.4460 1.1859 0.2339 0.038 Uiso 1 1 calc R
C21 C 0.39281(16) 1.2913(3) 0.12150(14) 0.0478(6) Uani 1 1 d .
H21A H 0.4038 1.2934 0.0728 0.072 Uiso 1 1 calc GR
H21B H 0.3943 1.3937 0.1416 0.072 Uiso 1 1 calc GR
H21C H 0.3370 1.2473 0.1086 0.072 Uiso 1 1 calc GR
C22 C 0.54707(14) 1.2697(3) 0.21252(14) 0.0421(5) Uani 1 1 d .
H22A H 0.5892 1.2090 0.2551 0.063 Uiso 1 1 calc GR
H22B H 0.5457 1.3707 0.2332 0.063 Uiso 1 1 calc GR
H22C H 0.5620 1.2760 0.1661 0.063 Uiso 1 1 calc GR
C23 C 0.52476(12) 0.6440(2) 0.36752(12) 0.0309(4) Uani 1 1 d .
H23 H 0.5143 0.7421 0.3884 0.037 Uiso 1 1 calc R
C25 C 0.59727(14) 0.5629(3) 0.43427(13) 0.0435(5) Uani 1 1 d .
H25A H 0.6121 0.4728 0.4121 0.065 Uiso 1 1 calc GR
H25B H 0.5800 0.5342 0.4773 0.065 Uiso 1 1 calc GR
H25C H 0.6464 0.6294 0.4564 0.065 Uiso 1 1 calc GR
C24 C 0.44450(14) 0.5501(3) 0.33754(14) 0.0444(6) Uani 1 1 d .
H24A H 0.3992 0.6037 0.2940 0.067 Uiso 1 1 calc GR
H24B H 0.4279 0.5321 0.3822 0.067 Uiso 1 1 calc GR
H24C H 0.4548 0.4540 0.3171 0.067 Uiso 1 1 calc GR
C26 C 0.63219(11) 0.6790(2) 0.19872(11) 0.0287(4) Uani 1 1 d .
H26 H 0.5790 0.6188 0.1751 0.034 Uiso 1 1 calc R
C27 C 0.70226(13) 0.5811(3) 0.25875(13) 0.0387(5) Uani 1 1 d .
H27A H 0.7552 0.6380 0.2809 0.058 Uiso 1 1 calc GR
H27B H 0.7096 0.4916 0.2311 0.058 Uiso 1 1 calc GR
H27C H 0.6869 0.5510 0.3028 0.058 Uiso 1 1 calc GR
C28 C 0.65566(13) 0.7292(3) 0.13098(12) 0.0375(5) Uani 1 1 d .
H28A H 0.6115 0.7955 0.0943 0.056 Uiso 1 1 calc GR
H28B H 0.6611 0.6414 0.1011 0.056 Uiso 1 1 calc GR
H28C H 0.7095 0.7832 0.1537 0.056 Uiso 1 1 calc GR

loop_
_atom_site_aniso_label
_atom_site_aniso_U_11
_atom_site_aniso_U_22
_atom_site_aniso_U_33
_atom_site_aniso_U_23
_atom_site_aniso_U_13
_atom_site_aniso_U_12
N2 0.0288(8) 0.0303(10) 0.0281(8) 0.0024(7) 0.0057(7) 0.0019(7)
N1 0.0313(9) 0.0278(10) 0.0304(8) 0.0009(8) 0.0043(7) -0.0016(7)
N4 0.0248(8) 0.0253(9) 0.0330(8) 0.0009(7) 0.0122(7) -0.0004(7)
N3 0.0228(8) 0.0256(9) 0.0319(8) 0.0005(7) 0.0107(7) 0.0002(6)
C2 0.0191(9) 0.0267(10) 0.0384(10) 0.0036(8) 0.0056(8) 0.0024(7)
C7 0.0219(9) 0.0231(10) 0.0335(9) 0.0064(8) 0.0091(8) 0.0031(7)
C11 0.0233(9) 0.0227(10) 0.0263(9) 0.0045(7) 0.0083(7) 0.0002(7)
C15 0.0205(9) 0.0263(10) 0.0253(8) 0.0034(7) 0.0065(7) -0.0019(7)
C14 0.0214(9) 0.0345(11) 0.0349(10) -0.0021(8) 0.0083(8) -0.0032(8)
C13 0.0260(10) 0.0387(12) 0.0334(10) -0.0043(9) 0.0067(8) -0.0083(8)
C12 0.0369(11) 0.0280(11) 0.0280(9) -0.0048(8) 0.0088(8) -0.0065(8)
C10 0.0327(10) 0.0245(10) 0.0287(9) 0.0067(8) 0.0122(8) 0.0017(8)
C9 0.0428(12) 0.0283(11) 0.0327(10) 0.0018(8) 0.0162(9) 0.0074(9)
C8 0.0415(12) 0.0338(12) 0.0426(11) 0.0087(9) 0.0243(10) 0.0129(9)
C6 0.0270(10) 0.0307(11) 0.0421(11) 0.0115(9) 0.0152(9) 0.0067(8)
C5 0.0265(10) 0.0449(14) 0.0604(14) 0.0112(11) 0.0223(10) 0.0065(9)
C4 0.0207(10) 0.0460(14) 0.0667(15) 0.0043(12) 0.0133(10) -0.0006(9)
C3 0.0226(10) 0.0364(12) 0.0468(12) 0.0000(9) 0.0062(9) -0.0002(8)
C1 0.0189(9) 0.0287(11) 0.0272(9) 0.0019(8) 0.0006(7) 0.0020(7)
C16 0.0162(8) 0.0270(10) 0.0254(8) 0.0012(7) 0.0043(7) 0.0022(7)
C17 0.0320(10) 0.0378(12) 0.0292(10) -0.0026(9) 0.0027(8) -0.0013(9)
C19 0.0467(13) 0.0443(14) 0.0345(11) -0.0066(10) 0.0057(10) 0.0013(10)
C18 0.0586(16) 0.0504(15) 0.0326(11) 0.0019(10) 0.0004(11) 0.0069(12)
C20 0.0339(10) 0.0271(11) 0.0313(10) 0.0035(8) 0.0096(8) 0.0017(8)
C21 0.0502(14) 0.0410(14) 0.0421(12) 0.0090(10) 0.0088(11) 0.0116(11)
C22 0.0418(12) 0.0322(12) 0.0502(12) -0.0006(10) 0.0170(10) -0.0054(9)
C23 0.0312(10) 0.0265(11) 0.0369(10) 0.0021(8) 0.0159(9) -0.0007(8)
C25 0.0447(13) 0.0437(14) 0.0418(11) 0.0126(10) 0.0174(10) 0.0082(10)
C24 0.0391(12) 0.0463(14) 0.0510(12) 0.0023(11) 0.0219(10) -0.0099(10)
C26 0.0214(9) 0.0305(11) 0.0315(9) -0.0035(8) 0.0080(8) 0.0005(7)
C27 0.0288(10) 0.0432(13) 0.0407(11) 0.0026(10) 0.0109(9) 0.0114(9)
C28 0.0327(11) 0.0444(13) 0.0381(11) -0.0038(9) 0.0172(9) 0.0005(9)

loop_
_atom_type_symbol
_atom_type_description
_atom_type_scat_dispersion_real
_atom_type_scat_dispersion_imag
_atom_type_scat_source
C C 0.0033 0.0016 'International Tables Vol C Tables 4.2.6.8 and 6.1.1.4'
H H 0.0000 0.0000 'International Tables Vol C Tables 4.2.6.8 and 6.1.1.4'
N N 0.0061 0.0033 'International Tables Vol C Tables 4.2.6.8 and 6.1.1.4'

loop_
_geom_angle_atom_site_label_1
_geom_angle_atom_site_label_2
_geom_angle_atom_site_label_3
_geom_angle
C1 N2 C20 122.75(17)
C1 N1 H1 117.1(14)
C1 N1 C17 121.93(18)
C17 N1 H1 116.6(15)
C16 N4 H4 118.3(16)
C16 N4 C26 121.93(17)
C26 N4 H4 115.2(15)
C16 N3 C23 120.95(16)
C7 C2 C1 124.85(16)
C3 C2 C7 118.77(19)
C3 C2 C1 115.55(17)
C2 C7 C11 125.04(18)
C6 C7 C2 117.38(17)
C6 C7 C11 117.52(17)
C15 C11 C7 124.59(17)
C10 C11 C7 117.35(17)
C10 C11 C15 117.92(16)
C11 C15 C16 126.78(15)
C14 C15 C11 119.02(17)
C14 C15 C16 113.68(16)
C15 C14 H14 119.0
C13 C14 C15 121.99(19)
C13 C14 H14 119.0
C14 C13 H13 120.2
C12 C13 C14 119.68(18)
C12 C13 H13 120.2
C13 C12 H12 119.7
C13 C12 C10 120.57(18)
C10 C12 H12 119.7
C11 C10 C12 120.36(18)
C11 C10 C9 120.75(18)
C12 C10 C9 118.71(18)
C10 C9 H9 119.7
C8 C9 C10 120.67(19)
C8 C9 H9 119.7
C9 C8 H8 119.7
C9 C8 C6 120.5(2)
C6 C8 H8 119.7
C7 C6 C8 119.95(18)
C5 C6 C7 120.1(2)
C5 C6 C8 119.8(2)
C6 C5 H5 119.7
C4 C5 C6 120.6(2)
C4 C5 H5 119.7
C5 C4 H4A 120.4
C5 C4 C3 119.3(2)
C3 C4 H4A 120.4
C2 C3 H3 119.0
C4 C3 C2 122.1(2)
C4 C3 H3 119.0
N2 C1 N1 119.28(18)
N2 C1 C2 126.44(18)
N1 C1 C2 113.56(17)
N4 C16 C15 113.51(16)
N3 C16 N4 119.38(17)
N3 C16 C15 126.40(17)
N1 C17 H17 109.0
N1 C17 C19 109.15(18)
N1 C17 C18 110.60(19)
C19 C17 H17 109.0
C19 C17 C18 110.20(17)
C18 C17 H17 109.0
C17 C19 H19A 109.5
C17 C19 H19B 109.5
C17 C19 H19C 109.5
H19A C19 H19B 109.5
H19A C19 H19C 109.5
H19B C19 H19C 109.5
C17 C18 H18A 109.5
C17 C18 H18B 109.5
C17 C18 H18C 109.5
H18A C18 H18B 109.5
H18A C18 H18C 109.5
H18B C18 H18C 109.5
N2 C20 H20 109.7
N2 C20 C21 107.79(16)
N2 C20 C22 109.18(17)
C21 C20 H20 109.7
C21 C20 C22 110.68(19)
C22 C20 H20 109.7
C20 C21 H21A 109.5
C20 C21 H21B 109.5
C20 C21 H21C 109.5
H21A C21 H21B 109.5
H21A C21 H21C 109.5
H21B C21 H21C 109.5
C20 C22 H22A 109.5
C20 C22 H22B 109.5
C20 C22 H22C 109.5
H22A C22 H22B 109.5
H22A C22 H22C 109.5
H22B C22 H22C 109.5
N3 C23 H23 109.5
N3 C23 C25 108.37(16)
N3 C23 C24 108.86(17)
C25 C23 H23 109.5
C24 C23 H23 109.5
C24 C23 C25 111.00(18)
C23 C25 H25A 109.5
C23 C25 H25B 109.5
C23 C25 H25C 109.5
H25A C25 H25B 109.5
H25A C25 H25C 109.5
H25B C25 H25C 109.5
C23 C24 H24A 109.5
C23 C24 H24B 109.5
C23 C24 H24C 109.5
H24A C24 H24B 109.5
H24A C24 H24C 109.5
H24B C24 H24C 109.5
N4 C26 H26 108.8
N4 C26 C27 110.34(16)
N4 C26 C28 109.87(17)
C27 C26 H26 108.8
C28 C26 H26 108.8
C28 C26 C27 110.24(16)
C26 C27 H27A 109.5
C26 C27 H27B 109.5
C26 C27 H27C 109.5
H27A C27 H27B 109.5
H27A C27 H27C 109.5
H27B C27 H27C 109.5
C26 C28 H28A 109.5
C26 C28 H28B 109.5
C26 C28 H28C 109.5
H28A C28 H28B 109.5
H28A C28 H28C 109.5
H28B C28 H28C 109.5

loop_
_geom_bond_atom_site_label_1
_geom_bond_atom_site_label_2
_geom_bond_distance
N2 C1 1.284(3)
N2 C20 1.461(3)
N1 H1 0.84(2)
N1 C1 1.379(3)
N1 C17 1.461(3)
N4 H4 0.85(3)
N4 C16 1.375(2)
N4 C26 1.457(3)
N3 C16 1.286(2)
N3 C23 1.463(2)
C2 C7 1.427(3)
C2 C3 1.394(3)
C2 C1 1.505(3)
C7 C11 1.472(2)
C7 C6 1.417(3)
C11 C15 1.425(3)
C11 C10 1.415(3)
C15 C14 1.399(2)
C15 C16 1.507(3)
C14 H14 0.9500
C14 C13 1.390(3)
C13 H13 0.9500
C13 C12 1.360(3)
C12 H12 0.9500
C12 C10 1.419(3)
C10 C9 1.425(3)
C9 H9 0.9500
C9 C8 1.344(3)
C8 H8 0.9500
C8 C6 1.436(3)
C6 C5 1.415(3)
C5 H5 0.9500
C5 C4 1.364(4)
C4 H4A 0.9500
C4 C3 1.389(3)
C3 H3 0.9500
C17 H17 1.0000
C17 C19 1.517(3)
C17 C18 1.525(3)
C19 H19A 0.9800
C19 H19B 0.9800
C19 H19C 0.9800
C18 H18A 0.9800
C18 H18B 0.9800
C18 H18C 0.9800
C20 H20 1.0000
C20 C21 1.525(3)
C20 C22 1.527(3)
C21 H21A 0.9800
C21 H21B 0.9800
C21 H21C 0.9800
C22 H22A 0.9800
C22 H22B 0.9800
C22 H22C 0.9800
C23 H23 1.0000
C23 C25 1.524(3)
C23 C24 1.522(3)
C25 H25A 0.9800
C25 H25B 0.9800
C25 H25C 0.9800
C24 H24A 0.9800
C24 H24B 0.9800
C24 H24C 0.9800
C26 H26 1.0000
C26 C27 1.530(3)
C26 C28 1.515(3)
C27 H27A 0.9800
C27 H27B 0.9800
C27 H27C 0.9800
C28 H28A 0.9800
C28 H28B 0.9800
C28 H28C 0.9800

loop_
_geom_torsion_atom_site_label_1
_geom_torsion_atom_site_label_2
_geom_torsion_atom_site_label_3
_geom_torsion_atom_site_label_4
_geom_torsion
C2 C7 C11 C15 -26.9(3)
C2 C7 C11 C10 157.64(18)
C2 C7 C6 C8 -161.13(18)
C2 C7 C6 C5 14.3(3)
C7 C2 C3 C4 3.5(3)
C7 C2 C1 N2 -47.8(3)
C7 C2 C1 N1 142.05(18)
C7 C11 C15 C14 177.78(17)
C7 C11 C15 C16 -11.0(3)
C7 C11 C10 C12 -176.38(16)
C7 C11 C10 C9 8.6(3)
C7 C6 C5 C4 -4.5(3)
C11 C7 C6 C8 16.3(3)
C11 C7 C6 C5 -168.30(18)
C11 C15 C14 C13 1.6(3)
C11 C15 C16 N4 133.03(18)
C11 C15 C16 N3 -56.7(3)
C11 C10 C9 C8 6.6(3)
C15 C11 C10 C12 7.8(3)
C15 C11 C10 C9 -167.23(17)
C15 C14 C13 C12 2.8(3)
C14 C15 C16 N4 -55.4(2)
C14 C15 C16 N3 114.9(2)
C14 C13 C12 C10 -1.8(3)
C13 C12 C10 C11 -3.6(3)
C13 C12 C10 C9 171.52(19)
C12 C10 C9 C8 -168.55(18)
C10 C11 C15 C14 -6.8(3)
C10 C11 C15 C16 164.45(17)
C10 C9 C8 C6 -10.4(3)
C9 C8 C6 C7 -1.3(3)
C9 C8 C6 C5 -176.8(2)
C8 C6 C5 C4 170.9(2)
C6 C7 C11 C15 155.97(18)
C6 C7 C11 C10 -19.5(2)
C6 C5 C4 C3 -6.1(3)
C5 C4 C3 C2 6.6(3)
C3 C2 C7 C11 169.12(18)
C3 C2 C7 C6 -13.7(3)
C3 C2 C1 N2 121.6(2)
C3 C2 C1 N1 -48.6(2)
C1 N2 C20 C21 -105.2(2)
C1 N2 C20 C22 134.56(19)
C1 N1 C17 C19 168.82(17)
C1 N1 C17 C18 -69.8(2)
C1 C2 C7 C11 -21.8(3)
C1 C2 C7 C6 155.35(18)
C1 C2 C3 C4 -166.5(2)
C16 N4 C26 C27 -72.4(2)
C16 N4 C26 C28 165.88(16)
C16 N3 C23 C25 -98.1(2)
C16 N3 C23 C24 141.09(18)
C16 C15 C14 C13 -170.73(18)
C17 N1 C1 N2 -8.3(3)
C17 N1 C1 C2 162.63(16)
C20 N2 C1 N1 165.74(16)
C20 N2 C1 C2 -3.9(3)
C23 N3 C16 N4 165.43(16)
C23 N3 C16 C15 -4.3(3)
C26 N4 C16 N3 -4.7(2)
C26 N4 C16 C15 166.33(15)
